data_7007308
loop_
_publ_author_name
'Zeng, Ming-Hua'
'Feng, Xiao-Long'
'Zhang, Wei-Xiong'
'Chen, Xiao-Ming'

_publ_section_title
;
 A robust microporous 3D cobalt(II) coordination polymer with new
 magnetically frustrated 2D lattices: single-crystal transformation and
 guest modulation of cooperative magnetic properties.
;
_journal_issue 44
_journal_name_full 'Dalton transactions (Cambridge, England : 2003)'
_journal_page_first 5294
_journal_page_last 5303
_journal_paper_doi 10.1039/b603337g
_journal_year 2006
_chemical_formula_moiety 'C10 H7 Co2 N O7, C H4 O'
_chemical_formula_sum 'C11 H11 Co2 N O8'
_chemical_formula_weight 403.07
_chemical_name_systematic
;
?
;
_space_group_IT_number 15
_symmetry_cell_setting monoclinic
_symmetry_space_group_name_Hall '-C 2yc'
_symmetry_space_group_name_H-M 'C 1 2/c 1'
_atom_sites_solution_hydrogens geom
_atom_sites_solution_primary direct
_atom_sites_solution_secondary difmap
_audit_creation_method SHELXL-97
_cell_angle_alpha 90.00
_cell_angle_beta 128.249(13)
_cell_angle_gamma 90.00
_cell_formula_units_Z 8
_cell_length_a 23.46(2)
_cell_length_b 10.094(9)
_cell_length_c 15.044(14)
_cell_measurement_reflns_used 784
_cell_measurement_temperature 293(2)
_cell_measurement_theta_max 25.69
_cell_measurement_theta_min 2.30
_cell_volume 2798(4)
_computing_cell_refinement 'Bruker SMART'
_computing_data_collection 'Bruker SMART'
_computing_data_reduction 'Bruker SAINT'
_computing_molecular_graphics 'Bruker SHELXTL'
_computing_publication_material 'Bruker SHELXTL'
_computing_structure_refinement 'SHELXL-97 (Sheldrick, 1997)'
_computing_structure_solution 'SHELXS-97 (Sheldrick, 1990)'
_diffrn_ambient_temperature 293(2)
_diffrn_measured_fraction_theta_full 0.988
_diffrn_measured_fraction_theta_max 0.988
_diffrn_measurement_device_type 'CCD area detector'
_diffrn_measurement_method 'phi and omega scans'
_diffrn_radiation_monochromator graphite
_diffrn_radiation_source 'fine-focus sealed tube'
_diffrn_radiation_type MoK\a
_diffrn_radiation_wavelength 0.71073
_diffrn_reflns_av_R_equivalents 0.0601
_diffrn_reflns_av_sigmaI/netI 0.0755
_diffrn_reflns_limit_h_max 26
_diffrn_reflns_limit_h_min -28
_diffrn_reflns_limit_k_max 6
_diffrn_reflns_limit_k_min -12
_diffrn_reflns_limit_l_max 18
_diffrn_reflns_limit_l_min -18
_diffrn_reflns_number 6933
_diffrn_reflns_theta_full 25.93
_diffrn_reflns_theta_max 25.93
_diffrn_reflns_theta_min 2.21
_exptl_absorpt_coefficient_mu 2.412
_exptl_absorpt_correction_T_max 0.7607
_exptl_absorpt_correction_T_min 0.6190
_exptl_absorpt_correction_type multi-scan
_exptl_absorpt_process_details 'SADABS (Sheldrick, 1996)'
_exptl_crystal_colour purple
_exptl_crystal_density_diffrn 1.914
_exptl_crystal_density_method 'not measured'
_exptl_crystal_description block
_exptl_crystal_F_000 1616
_exptl_crystal_size_max 0.22
_exptl_crystal_size_mid 0.18
_exptl_crystal_size_min 0.12
_refine_diff_density_max 0.722
_refine_diff_density_min -0.877
_refine_diff_density_rms 0.136
_refine_ls_extinction_method none
_refine_ls_goodness_of_fit_ref 1.029
_refine_ls_hydrogen_treatment constr
_refine_ls_matrix_type full
_refine_ls_number_parameters 227
_refine_ls_number_reflns 2699
_refine_ls_number_restraints 4
_refine_ls_restrained_S_all 1.028
_refine_ls_R_factor_all 0.0785
_refine_ls_R_factor_gt 0.0523
_refine_ls_shift/su_max 0.005
_refine_ls_shift/su_mean 0.000
_refine_ls_structure_factor_coef Fsqd
_refine_ls_weighting_details 'calc w=1/[\s^2^(Fo^2^)+(0.0823P)^2^+0.0000P] where P=(Fo^2^+2Fc^2^)/3'
_refine_ls_weighting_scheme calc
_refine_ls_wR_factor_gt 0.1286
_refine_ls_wR_factor_ref 0.1438
_reflns_number_gt 1950
_reflns_number_total 2699
_reflns_threshold_expression >2sigma(I)
_cod_data_source_file b603337g.txt
_cod_data_source_block 1.MeOH@293k
_cod_depositor_comments
;
The following automatic conversions were performed:
'_symmetry_cell_setting' value 'Monoclinic' changed to 'monoclinic'
according to '/home/saulius/struct/CIF-dictionaries/cif_core.dic'
dictionary named 'cif_core.dic' version 2.4.1 from 2010-06-29.

Automatic conversion script
Id: cif_fix_enum 1527 2010-12-29 10:47:43Z saulius 
;
_cod_original_sg_symbol_H-M C2/c
_cod_database_code 7007308

loop_
_symmetry_equiv_pos_as_xyz
'x, y, z'
'-x, y, -z+1/2'
'x+1/2, y+1/2, z'
'-x+1/2, y+1/2, -z+1/2'
'-x, -y, -z'
'x, -y, z-1/2'
'-x+1/2, -y+1/2, -z'
'x+1/2, -y+1/2, z-1/2'

loop_
_atom_site_label
_atom_site_type_symbol
_atom_site_fract_x
_atom_site_fract_y
_atom_site_fract_z
_atom_site_U_iso_or_equiv
_atom_site_adp_type
_atom_site_occupancy
_atom_site_symmetry_multiplicity
_atom_site_calc_flag
_atom_site_refinement_flags
_atom_site_disorder_assembly
_atom_site_disorder_group
Co1 Co 0.24398(3) 0.72280(7) 0.10270(5) 0.0222(2) Uani 1 1 d . . .
Co2 Co 0.28379(4) 1.03435(7) 0.23454(6) 0.0292(2) Uani 1 1 d . . .
C1 C 0.3955(3) 0.8411(6) 0.2778(4) 0.0296(12) Uani 1 1 d . . .
C2 C 0.4769(3) 0.8227(6) 0.3492(4) 0.0303(12) Uani 1 1 d . . .
C3 C 0.5082(3) 0.7002(6) 0.3751(5) 0.0429(15) Uani 1 1 d . . .
H3A H 0.4794 0.6245 0.3483 0.051 Uiso 1 1 calc R . .
C4 C 0.5831(3) 0.6895(6) 0.4416(5) 0.0412(15) Uani 1 1 d . . .
H4A H 0.6034 0.6052 0.4576 0.049 Uiso 1 1 calc R . .
C5 C 0.5961(3) 0.9131(6) 0.4560(6) 0.0496(17) Uani 1 1 d . . .
H5A H 0.6255 0.9878 0.4816 0.060 Uiso 1 1 calc R . .
C6 C 0.5214(3) 0.9308(6) 0.3905(6) 0.0498(17) Uani 1 1 d . . .
H6A H 0.5019 1.0156 0.3751 0.060 Uiso 1 1 calc R . .
C7 C 0.2045(3) 0.8279(6) 0.2481(4) 0.0309(12) Uani 1 1 d . B .
C8 C 0.2101(6) 0.9444(7) 0.3187(9) 0.071(3) Uani 1 1 d D . .
H8A H 0.1635 0.9827 0.2556 0.085 Uiso 1 1 calc R A 1
C9 C 0.1886(14) 0.927(2) 0.3852(18) 0.091(8) Uani 0.50 1 d PD B 1
H9A H 0.1910 0.8325 0.3992 0.109 Uiso 0.50 1 calc PR B 1
H9B H 0.1377 0.9511 0.3387 0.109 Uiso 0.50 1 calc PR B 1
C9' C 0.2292(7) 0.9001(15) 0.4226(10) 0.031(3) Uani 0.50 1 d PD B 2
H9'A H 0.2787 0.8678 0.4673 0.037 Uiso 0.50 1 calc PR B 2
H9'B H 0.1986 0.8245 0.4067 0.037 Uiso 0.50 1 calc PR B 2
C10 C 0.2249(3) 0.9943(6) 0.4971(5) 0.0356(13) Uani 1 1 d . . .
N1 N 0.6278(2) 0.7938(4) 0.4840(4) 0.0298(10) Uani 1 1 d . . .
O1 O 0.35650(18) 0.7450(4) 0.2201(3) 0.0319(9) Uani 1 1 d . . .
O2 O 0.3755(2) 0.9542(4) 0.2831(4) 0.0465(11) Uani 1 1 d . . .
O3 O 0.23475(19) 0.8469(4) 0.2038(3) 0.0312(8) Uani 1 1 d . . .
O4 O 0.1733(2) 0.7237(4) 0.2397(4) 0.0401(10) Uani 1 1 d . . .
O5 O 0.25069(19) 1.0506(3) 0.3243(3) 0.0269(8) Uani 1 1 d . . .
O7 O 0.2212(2) 0.9374(4) 0.5670(3) 0.0450(11) Uani 1 1 d . . .
O6 O 0.23964(17) 1.1185(3) 0.5028(3) 0.0255(8) Uani 1 1 d . . .
C11 C 0.532(2) 0.348(5) 0.380(5) 0.34(5) Uani 0.50 1 d PD C 3
H11A H 0.5386 0.3700 0.4484 0.503 Uiso 0.50 1 calc PR C 3
H11B H 0.5251 0.4272 0.3399 0.503 Uiso 0.50 1 calc PR C 3
H11C H 0.5734 0.3006 0.3990 0.503 Uiso 0.50 1 calc PR C 3
O8 O 0.4691(14) 0.266(3) 0.311(3) 0.217(16) Uani 0.50 1 d PD C 3
H8B H 0.4371 0.2501 0.2442 0.325 Uiso 0.50 1 d PR C 3
C11' C 0.527(3) 0.322(5) 0.433(5) 0.32(5) Uani 0.50 1 d PD D 4
H11D H 0.5355 0.4020 0.4746 0.485 Uiso 0.50 1 calc PR D 4
H11E H 0.5008 0.2603 0.4453 0.485 Uiso 0.50 1 calc PR D 4
H11F H 0.4981 0.3418 0.3540 0.485 Uiso 0.50 1 calc PR D 4
O8' O 0.594(3) 0.265(4) 0.472(7) 0.55(7) Uani 0.50 1 d PD D 4
H8C H 0.6239 0.3243 0.4939 0.818 Uiso 0.50 1 calc PR D 4

loop_
_atom_site_aniso_label
_atom_site_aniso_U_11
_atom_site_aniso_U_22
_atom_site_aniso_U_33
_atom_site_aniso_U_23
_atom_site_aniso_U_13
_atom_site_aniso_U_12
Co1 0.0208(4) 0.0212(4) 0.0260(4) -0.0010(3) 0.0152(3) -0.0016(3)
Co2 0.0307(4) 0.0228(4) 0.0412(5) -0.0039(3) 0.0258(4) -0.0010(3)
C1 0.021(2) 0.030(3) 0.037(3) 0.003(2) 0.018(2) 0.003(2)
C2 0.023(3) 0.032(3) 0.032(3) -0.002(2) 0.015(2) 0.003(2)
C3 0.022(3) 0.032(3) 0.060(4) -0.007(3) 0.018(3) -0.004(2)
C4 0.032(3) 0.029(3) 0.054(4) 0.001(3) 0.022(3) 0.003(2)
C5 0.026(3) 0.030(3) 0.066(4) 0.002(3) 0.015(3) 0.002(3)
C6 0.027(3) 0.028(3) 0.067(4) 0.000(3) 0.015(3) 0.001(3)
C7 0.033(3) 0.029(3) 0.037(3) -0.001(2) 0.024(3) 0.002(2)
C8 0.126(7) 0.035(4) 0.118(7) -0.023(4) 0.109(7) -0.024(4)
C9 0.15(2) 0.086(17) 0.099(17) -0.055(13) 0.107(18) -0.090(17)
C9' 0.033(7) 0.018(5) 0.040(7) -0.006(5) 0.022(6) 0.001(6)
C10 0.045(3) 0.030(3) 0.035(3) -0.007(3) 0.026(3) -0.003(3)
N1 0.022(2) 0.033(3) 0.034(2) 0.001(2) 0.017(2) 0.0000(19)
O1 0.0208(18) 0.029(2) 0.039(2) -0.0036(16) 0.0151(17) -0.0011(16)
O2 0.028(2) 0.029(2) 0.070(3) -0.0093(19) 0.025(2) 0.0008(17)
O3 0.036(2) 0.0235(19) 0.042(2) -0.0093(17) 0.0287(18) -0.0049(17)
O4 0.049(2) 0.025(2) 0.068(3) 0.0057(19) 0.047(2) 0.0042(19)
O5 0.034(2) 0.0135(17) 0.042(2) -0.0033(14) 0.0277(18) -0.0052(14)
O7 0.059(3) 0.035(2) 0.039(2) -0.0033(18) 0.029(2) -0.014(2)
O6 0.0274(18) 0.0251(19) 0.0298(18) 0.0002(15) 0.0206(15) 0.0005(15)
C11 0.18(4) 0.30(6) 0.50(9) -0.33(7) 0.20(6) -0.10(4)
O8 0.20(3) 0.24(3) 0.32(4) 0.13(3) 0.22(3) 0.09(3)
C11' 0.63(14) 0.19(5) 0.52(12) -0.01(6) 0.54(13) -0.09(7)
O8' 0.53(7) 0.14(3) 1.4(2) 0.09(5) 0.78(12) 0.01(4)

loop_
_atom_type_symbol
_atom_type_description
_atom_type_scat_dispersion_real
_atom_type_scat_dispersion_imag
_atom_type_scat_source
C C 0.0033 0.0016 'International Tables Vol C Tables 4.2.6.8 and 6.1.1.4'
H H 0.0000 0.0000 'International Tables Vol C Tables 4.2.6.8 and 6.1.1.4'
N N 0.0061 0.0033 'International Tables Vol C Tables 4.2.6.8 and 6.1.1.4'
O O 0.0106 0.0060 'International Tables Vol C Tables 4.2.6.8 and 6.1.1.4'
Co Co 0.3494 0.9721 'International Tables Vol C Tables 4.2.6.8 and 6.1.1.4'

loop_
_geom_angle_atom_site_label_1
_geom_angle_atom_site_label_2
_geom_angle_atom_site_label_3
_geom_angle
_geom_angle_site_symmetry_1
_geom_angle_site_symmetry_3
_geom_angle_publ_flag
O5 Co1 O3 96.89(16) 4_545 . ?
O5 Co1 O1 90.69(15) 4_545 . ?
O3 Co1 O1 88.05(15) . . ?
O5 Co1 O6 90.05(15) 4_545 4_545 ?
O3 Co1 O6 172.10(14) . 4_545 ?
O1 Co1 O6 88.11(15) . 4_545 ?
O5 Co1 N1 90.25(16) 4_545 8_465 ?
O3 Co1 N1 90.12(16) . 8_465 ?
O1 Co1 N1 178.03(16) . 8_465 ?
O6 Co1 N1 93.63(16) 4_545 8_465 ?
O5 Co1 O6 168.49(13) 4_545 6_575 ?
O3 Co1 O6 94.62(15) . 6_575 ?
O1 Co1 O6 89.97(14) . 6_575 ?
O6 Co1 O6 78.48(16) 4_545 6_575 ?
N1 Co1 O6 89.46(16) 8_465 6_575 ?
O5 Co2 O2 126.45(18) . . ?
O5 Co2 O7 124.58(18) . 6_575 ?
O2 Co2 O7 107.90(19) . 6_575 ?
O5 Co2 O4 98.56(15) . 4 ?
O2 Co2 O4 90.97(17) . 4 ?
O7 Co2 O4 89.80(17) 6_575 4 ?
O5 Co2 O3 80.16(14) . . ?
O2 Co2 O3 92.02(16) . . ?
O7 Co2 O3 88.67(16) 6_575 . ?
O4 Co2 O3 176.94(15) 4 . ?
O1 C1 O2 127.6(5) . . ?
O1 C1 C2 117.3(5) . . ?
O2 C1 C2 115.1(5) . . ?
C6 C2 C3 118.1(5) . . ?
C6 C2 C1 119.8(5) . . ?
C3 C2 C1 122.1(5) . . ?
C2 C3 C4 119.5(6) . . ?
C2 C3 H3A 120.2 . . ?
C4 C3 H3A 120.2 . . ?
N1 C4 C3 123.4(6) . . ?
N1 C4 H4A 118.3 . . ?
C3 C4 H4A 118.3 . . ?
N1 C5 C6 123.3(6) . . ?
N1 C5 H5A 118.4 . . ?
C6 C5 H5A 118.4 . . ?
C2 C6 C5 119.5(6) . . ?
C2 C6 H6A 120.3 . . ?
C5 C6 H6A 120.3 . . ?
O4 C7 O3 124.7(5) . . ?
O4 C7 C8 120.7(5) . . ?
O3 C7 C8 114.6(5) . . ?
C9 C8 O5 126.4(10) . . ?
O5 C8 C9' 116.1(10) . . ?
C9 C8 C7 119.3(10) . . ?
O5 C8 C7 113.0(5) . . ?
C9' C8 C7 111.0(8) . . ?
C9 C8 H8A 93.7 . . ?
O5 C8 H8A 93.7 . . ?
C9' C8 H8A 126.9 . . ?
C7 C8 H8A 93.7 . . ?
C8 C9 C10 123.1(13) . . ?
C8 C9 H9A 106.6 . . ?
C10 C9 H9A 106.6 . . ?
C8 C9 H9B 106.6 . . ?
C10 C9 H9B 106.6 . . ?
H9A C9 H9B 106.5 . . ?
C8 C9' C10 120.0(10) . . ?
C8 C9' H9'A 107.3 . . ?
C10 C9' H9'A 107.3 . . ?
C8 C9' H9'B 107.3 . . ?
C10 C9' H9'B 107.3 . . ?
H9'A C9' H9'B 106.9 . . ?
O7 C10 O6 123.2(5) . . ?
O7 C10 C9 116.7(8) . . ?
O6 C10 C9 117.3(9) . . ?
O7 C10 C9' 113.8(7) . . ?
O6 C10 C9' 121.3(7) . . ?
C4 N1 C5 116.2(5) . . ?
C4 N1 Co1 123.4(4) . 8_566 ?
C5 N1 Co1 120.2(4) . 8_566 ?
C1 O1 Co1 132.2(3) . . ?
C1 O2 Co2 135.8(4) . . ?
C7 O3 Co1 130.2(4) . . ?
C7 O3 Co2 115.6(3) . . ?
Co1 O3 Co2 114.20(17) . . ?
C7 O4 Co2 124.9(4) . 4_545 ?
C8 O5 Co2 116.4(3) . . ?
C8 O5 Co1 120.1(3) . 4 ?
Co2 O5 Co1 122.41(17) . 4 ?
C10 O7 Co2 128.0(4) . 6_576 ?
C10 O6 Co1 126.6(3) . 4 ?
C10 O6 Co1 131.6(3) . 6_576 ?
Co1 O6 Co1 101.51(16) 4 6_576 ?
O8 C11 H11A 109.5 . . ?
O8 C11 H11B 109.5 . . ?
H11A C11 H11B 109.5 . . ?
O8 C11 H11C 109.5 . . ?
H11A C11 H11C 109.5 . . ?
H11B C11 H11C 109.5 . . ?
C11 O8 H8B 139.5 . . ?
O8' C11' H11D 109.5 . . ?
O8' C11' H11E 109.5 . . ?
H11D C11' H11E 109.5 . . ?
O8' C11' H11F 109.5 . . ?
H11D C11' H11F 109.5 . . ?
H11E C11' H11F 109.5 . . ?
C11' O8' H8C 109.5 . . ?

loop_
_geom_bond_atom_site_label_1
_geom_bond_atom_site_label_2
_geom_bond_distance
_geom_bond_site_symmetry_2
_geom_bond_publ_flag
Co1 O5 2.018(4) 4_545 ?
Co1 O3 2.083(4) . ?
Co1 O1 2.089(4) . ?
Co1 O6 2.129(4) 4_545 ?
Co1 N1 2.150(5) 8_465 ?
Co1 O6 2.156(4) 6_575 ?
Co2 O5 1.936(4) . ?
Co2 O2 1.968(4) . ?
Co2 O7 2.001(5) 6_575 ?
Co2 O4 2.082(4) 4 ?
Co2 O3 2.111(4) . ?
C1 O1 1.244(7) . ?
C1 O2 1.255(7) . ?
C1 C2 1.515(7) . ?
C2 C6 1.365(8) . ?
C2 C3 1.365(8) . ?
C3 C4 1.388(8) . ?
C3 H3A 0.9300 . ?
C4 N1 1.336(7) . ?
C4 H4A 0.9300 . ?
C5 N1 1.338(7) . ?
C5 C6 1.392(8) . ?
C5 H5A 0.9300 . ?
C6 H6A 0.9300 . ?
C7 O4 1.242(7) . ?
C7 O3 1.253(6) . ?
C7 C8 1.536(9) . ?
C8 C9 1.382(14) . ?
C8 O5 1.402(7) . ?
C8 C9' 1.406(14) . ?
C8 H8A 0.9800 . ?
C9 C10 1.499(18) . ?
C9 H9A 0.9700 . ?
C9 H9B 0.9700 . ?
C9' C10 1.519(15) . ?
C9' H9'A 0.9700 . ?
C9' H9'B 0.9700 . ?
C10 O7 1.248(7) . ?
C10 O6 1.289(7) . ?
N1 Co1 2.150(5) 8_566 ?
O4 Co2 2.082(4) 4_545 ?
O5 Co1 2.018(4) 4 ?
O7 Co2 2.001(5) 6_576 ?
O6 Co1 2.129(4) 4 ?
O6 Co1 2.156(4) 6_576 ?
C11 O8 1.419(9) . ?
C11 H11A 0.9600 . ?
C11 H11B 0.9600 . ?
C11 H11C 0.9600 . ?
O8 H8B 0.8196 . ?
C11' O8' 1.419(10) . ?
C11' H11D 0.9600 . ?
C11' H11E 0.9600 . ?
C11' H11F 0.9600 . ?
O8' H8C 0.8200 . ?

loop_
_geom_hbond_atom_site_label_D
_geom_hbond_atom_site_label_H
_geom_hbond_atom_site_label_A
_geom_hbond_distance_DH
_geom_hbond_distance_HA
_geom_hbond_distance_DA
_geom_hbond_angle_DHA
_geom_hbond_site_symmetry_A
O8 H8B O4 0.82 2.76 2.96(2) 96.1 4_545
O8 H8B O8 0.82 2.80 2.97(5) 93.7 2_655
O8' H8C O7 0.82 2.15 2.95(4) 165.6 3_545

loop_
_geom_torsion_atom_site_label_1
_geom_torsion_atom_site_label_2
_geom_torsion_atom_site_label_3
_geom_torsion_atom_site_label_4
_geom_torsion
_geom_torsion_site_symmetry_1
_geom_torsion_site_symmetry_2
_geom_torsion_site_symmetry_3
_geom_torsion_site_symmetry_4
_geom_torsion_publ_flag
O1 C1 C2 C6 163.1(6) . . . . ?
O2 C1 C2 C6 -15.8(8) . . . . ?
O1 C1 C2 C3 -17.5(8) . . . . ?
O2 C1 C2 C3 163.6(6) . . . . ?
C6 C2 C3 C4 0.0(10) . . . . ?
C1 C2 C3 C4 -179.4(6) . . . . ?
C2 C3 C4 N1 0.7(10) . . . . ?
C3 C2 C6 C5 0.6(10) . . . . ?
C1 C2 C6 C5 -180.0(6) . . . . ?
N1 C5 C6 C2 -1.9(12) . . . . ?
O4 C7 C8 C9 8.4(18) . . . . ?
O3 C7 C8 C9 -170.1(15) . . . . ?
O4 C7 C8 O5 176.4(6) . . . . ?
O3 C7 C8 O5 -2.1(10) . . . . ?
O4 C7 C8 C9' 44.0(11) . . . . ?
O3 C7 C8 C9' -134.5(8) . . . . ?
O5 C8 C9 C10 -21(3) . . . . ?
C9' C8 C9 C10 62(2) . . . . ?
C7 C8 C9 C10 145.7(16) . . . . ?
C9 C8 C9' C10 -57.4(19) . . . . ?
O5 C8 C9' C10 60.0(13) . . . . ?
C7 C8 C9' C10 -169.2(9) . . . . ?
C8 C9 C10 O7 -153.6(18) . . . . ?
C8 C9 C10 O6 45(3) . . . . ?
C8 C9 C10 C9' -61.4(17) . . . . ?
C8 C9' C10 O7 159.3(10) . . . . ?
C8 C9' C10 O6 -34.8(14) . . . . ?
C8 C9' C10 C9 56.6(15) . . . . ?
C3 C4 N1 C5 -1.9(9) . . . . ?
C3 C4 N1 Co1 172.5(5) . . . 8_566 ?
C6 C5 N1 C4 2.5(10) . . . . ?
C6 C5 N1 Co1 -172.1(6) . . . 8_566 ?
O2 C1 O1 Co1 3.1(9) . . . . ?
C2 C1 O1 Co1 -175.7(3) . . . . ?
O5 Co1 O1 C1 -133.8(5) 4_545 . . . ?
O3 Co1 O1 C1 -37.0(5) . . . . ?
O6 Co1 O1 C1 136.2(5) 4_545 . . . ?
O6 Co1 O1 C1 57.7(5) 6_575 . . . ?
O1 C1 O2 Co2 12.9(10) . . . . ?
C2 C1 O2 Co2 -168.3(4) . . . . ?
O5 Co2 O2 C1 92.3(6) . . . . ?
O7 Co2 O2 C1 -76.2(6) 6_575 . . . ?
O4 Co2 O2 C1 -166.3(6) 4 . . . ?
O3 Co2 O2 C1 13.1(6) . . . . ?
O4 C7 O3 Co1 0.9(8) . . . . ?
C8 C7 O3 Co1 179.4(5) . . . . ?
O4 C7 O3 Co2 -179.6(4) . . . . ?
C8 C7 O3 Co2 -1.1(7) . . . . ?
O5 Co1 O3 C7 -33.3(5) 4_545 . . . ?
O1 Co1 O3 C7 -123.7(5) . . . . ?
N1 Co1 O3 C7 57.0(5) 8_465 . . . ?
O6 Co1 O3 C7 146.5(5) 6_575 . . . ?
O5 Co1 O3 Co2 147.25(18) 4_545 . . . ?
O1 Co1 O3 Co2 56.79(19) . . . . ?
N1 Co1 O3 Co2 -122.5(2) 8_465 . . . ?
O6 Co1 O3 Co2 -33.02(18) 6_575 . . . ?
O5 Co2 O3 C7 2.8(4) . . . . ?
O2 Co2 O3 C7 129.5(4) . . . . ?
O7 Co2 O3 C7 -122.6(4) 6_575 . . . ?
O5 Co2 O3 Co1 -177.6(2) . . . . ?
O2 Co2 O3 Co1 -50.9(2) . . . . ?
O7 Co2 O3 Co1 57.0(2) 6_575 . . . ?
O3 C7 O4 Co2 47.9(8) . . . 4_545 ?
C8 C7 O4 Co2 -130.5(6) . . . 4_545 ?
C9 C8 O5 Co2 171.6(17) . . . . ?
C9' C8 O5 Co2 134.4(7) . . . . ?
C7 C8 O5 Co2 4.6(9) . . . . ?
C9 C8 O5 Co1 -20.0(19) . . . 4 ?
C9' C8 O5 Co1 -57.1(10) . . . 4 ?
C7 C8 O5 Co1 173.0(5) . . . 4 ?
O2 Co2 O5 C8 -89.2(6) . . . . ?
O7 Co2 O5 C8 77.5(6) 6_575 . . . ?
O4 Co2 O5 C8 173.2(5) 4 . . . ?
O3 Co2 O5 C8 -4.0(5) . . . . ?
O2 Co2 O5 Co1 102.6(2) . . . 4 ?
O7 Co2 O5 Co1 -90.7(2) 6_575 . . 4 ?
O4 Co2 O5 Co1 5.0(2) 4 . . 4 ?
O3 Co2 O5 Co1 -172.2(2) . . . 4 ?
O6 C10 O7 Co2 -38.3(8) . . . 6_576 ?
C9 C10 O7 Co2 161.1(13) . . . 6_576 ?
C9' C10 O7 Co2 127.3(6) . . . 6_576 ?
O7 C10 O6 Co1 174.5(4) . . . 4 ?
C9 C10 O6 Co1 -24.9(13) . . . 4 ?
C9' C10 O6 Co1 10.0(8) . . . 4 ?
O7 C10 O6 Co1 -12.4(8) . . . 6_576 ?
C9 C10 O6 Co1 148.2(11) . . . 6_576 ?
C9' C10 O6 Co1 -176.9(6) . . . 6_576 ?
